data_3500015
loop_
_publ_author_name
'Luca Russo'
'Saulius Gra\<zulis'
'Gintautas Bagdziunas'

_publ_section_title
;
 Structure of Sucrose
;
_journal_name_full 'Personal communication to COD'
_journal_year 2013
_chemical_formula_moiety 'C12 H22 O11'
_chemical_formula_sum 'C12 H22 O11'
_chemical_formula_weight 342.30
_space_group_IT_number 4
_symmetry_cell_setting monoclinic
_symmetry_Int_Tables_number 4
_symmetry_space_group_name_Hall 'P 2yb'
_symmetry_space_group_name_H-M 'P 1 21 1'
_atom_sites_solution_hydrogens geom
_atom_sites_solution_primary direct
_atom_sites_solution_secondary difmap
_cell_angle_alpha 90.0000
_cell_angle_beta 102.760(8)
_cell_angle_gamma 90.0000
_cell_formula_units_Z 2
_cell_length_a 7.789(8)
_cell_length_b 8.743(9)
_cell_length_c 10.883(12)
_cell_measurement_reflns_used 1744
_cell_measurement_temperature 293
_cell_measurement_theta_max 25.10
_cell_measurement_theta_min 3.60
_cell_volume 722.8(13)
_computing_cell_refinement 'CrystalClear-SM Expert 2.0 r15'
_computing_data_collection 'CrystalClear-SM Expert 2.0 r15 (Rigaku, 2011)'
_computing_data_reduction 'CrystalClear-SM Expert 2.0 r15'
_computing_molecular_graphics 'CrystalStructure 4.0'
_computing_publication_material 'CrystalStructure 4.0 (Rigaku, 2010)'
_computing_structure_refinement 'SHELXL97 (Sheldrick, 2008)'
_computing_structure_solution 'SHELXS97 (Sheldrick, 2008)'
_diffrn_ambient_temperature 293
_diffrn_detector_area_resol_mean 6.827
_diffrn_measured_fraction_theta_full 0.951
_diffrn_measured_fraction_theta_max 0.951
_diffrn_measurement_device_type 'Rigaku XtaLAB mini'
_diffrn_measurement_method \w
_diffrn_radiation_type 'Mo K\a'
_diffrn_radiation_wavelength 0.71075
_diffrn_reflns_av_R_equivalents 0.0055
_diffrn_reflns_limit_h_max 9
_diffrn_reflns_limit_h_min -9
_diffrn_reflns_limit_k_max 10
_diffrn_reflns_limit_k_min -10
_diffrn_reflns_limit_l_max 13
_diffrn_reflns_limit_l_min -4
_diffrn_reflns_number 2088
_diffrn_reflns_theta_full 25.12
_diffrn_reflns_theta_max 25.12
_diffrn_standards_number 0
_exptl_absorpt_coefficient_mu 0.141
_exptl_absorpt_correction_T_max 0.955
_exptl_absorpt_correction_T_min 0.827
_exptl_absorpt_correction_type multi-scan
_exptl_absorpt_process_details 'REQAB (Rigaku, 1998)'
_exptl_crystal_colour colorless
_exptl_crystal_density_diffrn 1.573
_exptl_crystal_density_method 'not measured'
_exptl_crystal_description prism
_exptl_crystal_F_000 364.00
_exptl_crystal_size_max 0.720
_exptl_crystal_size_mid 0.470
_exptl_crystal_size_min 0.330
_geom_special_details
;
    ENTER SPECIAL DETAILS OF THE MOLECULAR GEOMETRY
;
_refine_diff_density_max 0.170
_refine_diff_density_min -0.250
_refine_ls_extinction_method none
_refine_ls_goodness_of_fit_ref 1.051
_refine_ls_hydrogen_treatment mixed
_refine_ls_number_parameters 224
_refine_ls_number_reflns 2025
_refine_ls_number_restraints 1
_refine_ls_R_factor_gt 0.0289
_refine_ls_shift/su_max 0.009
_refine_ls_structure_factor_coef Fsqd
_refine_ls_weighting_details 'w = 1/[\s^2^(Fo^2^)+(0.0331P)^2^+0.2823P] where P=(Fo^2^+2Fc^2^)/3'
_refine_ls_weighting_scheme calc
_refine_ls_wR_factor_ref 0.0684
_refine_special_details
;
    Refinement was performed using all reflections. The weighted 
    R-factor (wR) and goodness of fit (S) are based on F^2^.
    R-factor (gt) are based on F. The threshold expression of
    F^2^ > 2.0 sigma(F^2^) is used only for calculating R-factor (gt).
;
_reflns_number_gt 1965
_reflns_number_total 2025
_reflns_threshold_expression F^2^>2.0\s(F^2^)
_cod_data_source_file CrystalStructure.cif
_cod_data_source_block Sugar
_cod_original_cell_volume 722.8(14)
_cod_database_code 3500015
_cod_database_fobs_code 3500015

loop_
_symmetry_equiv_pos_site_id
_symmetry_equiv_pos_as_xyz
1 +X,+Y,+Z
2 -X,1/2+Y,-Z

loop_
_atom_site_label
_atom_site_type_symbol
_atom_site_fract_x
_atom_site_fract_y
_atom_site_fract_z
_atom_site_U_iso_or_equiv
_atom_site_adp_type
_atom_site_occupancy
_atom_site_symmetry_multiplicity
_atom_site_calc_flag
_atom_site_refinement_flags
O1 O 0.63189(19) 0.34908(16) 0.62279(13) 0.0218(4) Uani 1.0 2 d .
O8 O 0.7136(3) 0.2018(3) 0.41867(15) 0.0363(5) Uani 1.0 2 d .
O9 O 0.6440(3) -0.0665(2) 0.6512(2) 0.0444(5) Uani 1.0 2 d .
O10 O 0.2978(3) -0.0008(2) 0.69117(16) 0.0387(5) Uani 1.0 2 d .
O11 O 0.2529(2) 0.3114(2) 0.77094(14) 0.0283(4) Uani 1.0 2 d .
O12 O 0.60891(18) 0.40061(16) 0.82857(12) 0.0188(4) Uani 1.0 2 d .
O14 O 0.68400(18) 0.65323(18) 0.78776(13) 0.0224(4) Uani 1.0 2 d .
O19 O 0.3785(2) 0.5127(2) 0.97000(14) 0.0297(4) Uani 1.0 2 d .
O21 O 0.9607(3) 0.5091(3) 0.67341(16) 0.0352(5) Uani 1.0 2 d .
O22 O 1.0893(2) 0.6500(3) 1.02195(14) 0.0303(4) Uani 1.0 2 d .
O23 O 0.7957(2) 0.42950(19) 1.07412(13) 0.0269(4) Uani 1.0 2 d .
C2 C 0.7053(3) 0.1955(3) 0.64075(19) 0.0239(5) Uani 1.0 2 d .
C3 C 0.5578(3) 0.0769(3) 0.6265(2) 0.0255(5) Uani 1.0 2 d .
C4 C 0.4362(3) 0.1116(3) 0.71451(19) 0.0243(5) Uani 1.0 2 d .
C5 C 0.3651(3) 0.2728(3) 0.6871(2) 0.0217(5) Uani 1.0 2 d .
C6 C 0.5149(3) 0.3897(3) 0.70028(17) 0.0195(5) Uani 1.0 2 d .
C7 C 0.8157(3) 0.1767(3) 0.5431(2) 0.0293(6) Uani 1.0 2 d .
C13 C 0.6306(3) 0.5556(3) 0.87572(18) 0.0195(5) Uani 1.0 2 d .
C15 C 0.8718(3) 0.6862(3) 0.82381(19) 0.0222(5) Uani 1.0 2 d .
C16 C 0.9441(3) 0.5804(3) 0.93500(19) 0.0208(5) Uani 1.0 2 d .
C17 C 0.7861(3) 0.5573(3) 0.99233(18) 0.0196(5) Uani 1.0 2 d .
C18 C 0.4569(3) 0.6161(3) 0.8967(2) 0.0241(5) Uani 1.0 2 d .
C20 C 0.9532(3) 0.6662(3) 0.7110(2) 0.0296(6) Uani 1.0 2 d .
H2 H 0.7813 0.1873 0.7252 0.0286 Uiso 1.0 2 calc R
H3 H 0.4894 0.0781 0.5393 0.0306 Uiso 1.0 2 calc R
H4 H 0.5018 0.1046 0.8022 0.0292 Uiso 1.0 2 calc R
H5 H 0.2953 0.2763 0.6004 0.0261 Uiso 1.0 2 calc R
H6 H 0.4639 0.4900 0.6734 0.0233 Uiso 1.0 2 calc R
H7A H 0.9127 0.2488 0.5604 0.0352 Uiso 1.0 2 calc R
H7B H 0.8647 0.0743 0.5487 0.0352 Uiso 1.0 2 calc R
H8 H 0.733(6) 0.298(6) 0.402(5) 0.106(18) Uiso 1.0 2 d .
H10 H 0.2287 0.0165 0.7364 0.0464 Uiso 1.0 2 calc R
H11 H 0.2152 0.3986 0.7560 0.0340 Uiso 1.0 2 calc R
H15 H 0.8878 0.7925 0.8526 0.0266 Uiso 1.0 2 calc R
H16 H 0.9806 0.4827 0.9048 0.0250 Uiso 1.0 2 calc R
H17 H 0.7738 0.6491 1.0414 0.0236 Uiso 1.0 2 calc R
H18A H 0.4764 0.7140 0.9395 0.0289 Uiso 1.0 2 calc R
H18B H 0.3769 0.6323 0.8158 0.0289 Uiso 1.0 2 calc R
H19 H 0.3772 0.4263 0.9405 0.0356 Uiso 1.0 2 calc R
H20A H 0.8853 0.7242 0.6409 0.0355 Uiso 1.0 2 calc R
H20B H 1.0716 0.7077 0.7308 0.0355 Uiso 1.0 2 calc R
H21 H 0.860(5) 0.480(5) 0.654(4) 0.062(12) Uiso 1.0 2 d .
H22 H 1.185(5) 0.604(5) 1.009(4) 0.079(13) Uiso 1.0 2 d .
H23 H 0.8058 0.3509 1.0352 0.0323 Uiso 1.0 2 calc R
H24 H 0.553(6) -0.128(5) 0.642(4) 0.080(14) Uiso 1.0 2 d .

loop_
_atom_site_aniso_label
_atom_site_aniso_U_11
_atom_site_aniso_U_22
_atom_site_aniso_U_33
_atom_site_aniso_U_12
_atom_site_aniso_U_13
_atom_site_aniso_U_23
O1 0.0283(8) 0.0197(8) 0.0206(8) 0.0011(7) 0.0122(7) -0.0008(6)
O8 0.0483(12) 0.0391(11) 0.0253(8) -0.0070(10) 0.0160(8) -0.0057(7)
O9 0.0511(12) 0.0226(10) 0.0655(13) 0.0086(10) 0.0257(11) 0.0057(9)
O10 0.0546(11) 0.0309(9) 0.0379(10) -0.0194(10) 0.0260(9) -0.0110(8)
O11 0.0284(8) 0.0280(9) 0.0310(9) -0.0010(8) 0.0118(7) -0.0025(7)
O12 0.0239(8) 0.0155(7) 0.0166(7) 0.0006(7) 0.0040(6) -0.0020(6)
O14 0.0185(8) 0.0227(8) 0.0258(8) -0.0019(8) 0.0046(6) 0.0069(7)
O19 0.0291(9) 0.0335(9) 0.0304(9) -0.0013(8) 0.0151(7) -0.0043(8)
O21 0.0305(10) 0.0414(11) 0.0363(10) -0.0018(10) 0.0132(8) -0.0096(9)
O22 0.0177(8) 0.0397(10) 0.0321(9) -0.0041(9) 0.0024(7) -0.0082(8)
O23 0.0332(9) 0.0256(9) 0.0219(8) 0.0030(8) 0.0061(7) 0.0043(7)
C2 0.0268(13) 0.0236(11) 0.0210(10) 0.0050(11) 0.0050(9) -0.0015(9)
C3 0.0329(13) 0.0197(11) 0.0250(11) 0.0035(11) 0.0089(9) 0.0021(9)
C4 0.0329(13) 0.0214(12) 0.0194(10) -0.0057(10) 0.0072(9) -0.0000(9)
C5 0.0233(12) 0.0236(12) 0.0187(10) -0.0007(10) 0.0056(9) -0.0025(9)
C6 0.0232(11) 0.0192(11) 0.0163(9) 0.0009(10) 0.0050(8) 0.0008(8)
C7 0.0266(13) 0.0324(14) 0.0315(12) -0.0003(11) 0.0115(10) -0.0058(10)
C13 0.0224(11) 0.0166(11) 0.0201(10) -0.0008(10) 0.0056(9) 0.0005(8)
C15 0.0209(11) 0.0184(11) 0.0280(11) -0.0026(10) 0.0068(9) -0.0008(9)
C16 0.0191(11) 0.0214(10) 0.0221(10) 0.0001(10) 0.0049(8) -0.0044(9)
C17 0.0228(11) 0.0184(11) 0.0188(10) 0.0020(10) 0.0067(8) -0.0006(8)
C18 0.0211(11) 0.0243(12) 0.0275(11) 0.0025(10) 0.0069(9) -0.0029(9)
C20 0.0275(13) 0.0341(15) 0.0301(12) -0.0030(12) 0.0127(10) 0.0046(10)

loop_
_atom_type_symbol
_atom_type_description
_atom_type_scat_dispersion_real
_atom_type_scat_dispersion_imag
_atom_type_scat_source
C C 0.0033 0.0016
;
International Tables for Crystallography
(1992, Vol. C, Tables 4.2.6.8 and 6.1.1.4)
;
H H 0.0000 0.0000
;
International Tables for Crystallography
(1992, Vol. C, Table 6.1.1.4)
;
O O 0.0106 0.0060
;
International Tables for Crystallography
(1992, Vol. C, Tables 4.2.6.8 and 6.1.1.4)
;

loop_
_geom_angle_atom_site_label_1
_geom_angle_atom_site_label_2
_geom_angle_atom_site_label_3
_geom_angle
_geom_angle_publ_flag
C2 O1 C6 115.87(17) yes
C6 O12 C13 113.82(15) yes
C13 O14 C15 111.42(15) yes
O1 C2 C3 110.4(2) yes
O1 C2 C7 105.80(18) yes
C3 C2 C7 112.63(19) yes
O9 C3 C2 105.5(2) yes
O9 C3 C4 113.0(2) yes
C2 C3 C4 111.05(19) yes
O10 C4 C3 107.42(19) yes
O10 C4 C5 111.9(2) yes
C3 C4 C5 108.22(19) yes
O11 C5 C4 109.87(19) yes
O11 C5 C6 109.99(18) yes
C4 C5 C6 111.3(2) yes
O1 C6 O12 109.87(18) yes
O1 C6 C5 110.71(18) yes
O12 C6 C5 110.53(17) yes
O8 C7 C2 111.4(2) yes
O12 C13 O14 110.79(18) yes
O12 C13 C17 107.99(16) yes
O12 C13 C18 110.01(18) yes
O14 C13 C17 104.84(18) yes
O14 C13 C18 107.28(17) yes
C17 C13 C18 115.82(19) yes
O14 C15 C16 105.44(18) yes
O14 C15 C20 109.56(17) yes
C16 C15 C20 115.2(2) yes
O22 C16 C15 111.30(19) yes
O22 C16 C17 112.24(19) yes
C15 C16 C17 102.49(18) yes
O23 C17 C13 115.46(17) yes
O23 C17 C16 115.38(18) yes
C13 C17 C16 102.92(19) yes
O19 C18 C13 111.64(19) yes
O21 C20 C15 113.1(2) yes

loop_
_geom_bond_atom_site_label_1
_geom_bond_atom_site_label_2
_geom_bond_distance
_geom_bond_publ_flag
O1 C2 1.456(3) yes
O1 C6 1.417(3) yes
O8 C7 1.428(3) yes
O9 C3 1.419(4) yes
O10 C4 1.439(3) yes
O11 C5 1.436(4) yes
O12 C6 1.429(3) yes
O12 C13 1.446(3) yes
O14 C13 1.412(3) yes
O14 C15 1.457(3) yes
O19 C18 1.430(3) yes
O21 C20 1.438(4) yes
O22 C16 1.440(3) yes
O23 C17 1.420(3) yes
C2 C3 1.529(4) yes
C2 C7 1.517(4) yes
C3 C4 1.519(4) yes
C4 C5 1.520(4) yes
C5 C6 1.534(4) yes
C13 C17 1.548(3) yes
C13 C18 1.516(4) yes
C15 C16 1.528(3) yes
C15 C20 1.511(4) yes
C16 C17 1.512(4) yes

loop_
_geom_hbond_atom_site_label_D
_geom_hbond_atom_site_label_H
_geom_hbond_atom_site_label_A
_geom_hbond_site_symmetry_A
_geom_hbond_distance_DA
_geom_hbond_distance_DH
_geom_hbond_distance_HA
_geom_hbond_angle_DHA
_geom_hbond_publ_flag
O8 H8 O10 2_656 2.855(4) 0.871 2.02(6) 159(4) no
O9 H24 O10 . 2.883(4) 0.908 2.43(5) 111(4) no
O9 H24 O14 1_545 2.847(4) 0.908 2.56(5) 99(3) no
O10 H10 O11 . 2.908(4) 0.820 2.606 103.4 no
O10 H10 O23 2_647 2.873(4) 0.820 2.246 133.5 no
O11 H11 O19 . 2.796(3) 0.820 2.595 95.5 no
O11 H11 O21 1_455 2.868(4) 0.820 2.210 137.4 no
O19 H19 O11 . 2.796(3) 0.820 2.137 137.3 no
O19 H19 O12 . 2.788(3) 0.820 2.401 109.9 no
O21 H21 O1 . 2.863(4) 0.787 2.10(4) 163(4) no
O22 H22 O19 1_655 2.719(4) 0.913 1.81(5) 178(5) no
O23 H23 O12 . 2.757(4) 0.820 2.464 102.3 no
O23 H23 O22 2_747 2.876(4) 0.820 2.088 161.2 no
